data_7059824
loop_
_publ_author_name
'Bacher, Felix'
'Isaac, James A.'
'Philouze, Christian'
'Flot, David'
'Thibon-Pourret, Aurore'
'Belle, Catherine'

_publ_section_title
;
 Synthesis of unsymmetrical 1,8-naphthyridine-based ligands for the
 assembly of tri-and tetra-nuclear copper(ii) complexes
;
_journal_issue 39
_journal_name_full 'New Journal of Chemistry'
_journal_page_first 16713
_journal_page_last 16720
_journal_paper_doi 10.1039/D0NJ02776F
_journal_volume 44
_journal_year 2020
_chemical_formula_moiety 'C54 H40 Cu4 N10 O6, 2(C F3 O3 S), 2(C3 H7 N O)'
_chemical_formula_sum 'C62 H54 Cu4 F6 N12 O14 S2'
_chemical_formula_weight 1623.45
_space_group_crystal_system monoclinic
_space_group_IT_number 15
_space_group_name_Hall '-C 2yc'
_space_group_name_H-M_alt 'C 1 2/c 1'
_atom_sites_solution_hydrogens mixed
_audit_creation_date 2019-12-10
_audit_creation_method
;
Olex2 1.2
(compiled 2014.07.22 svn.r2960 for OlexSys, GUI svn.r4862)
;
_audit_update_record
;
2019-12-10 deposited with the CCDC.	2020-07-23 downloaded from the CCDC.
;
_cell_angle_alpha 90
_cell_angle_beta 91.06(3)
_cell_angle_gamma 90
_cell_formula_units_Z 4
_cell_length_a 22.475(5)
_cell_length_b 12.394(3)
_cell_length_c 22.723(5)
_cell_measurement_reflns_used 27897
_cell_measurement_temperature 200
_cell_measurement_theta_max 25.998
_cell_measurement_theta_min 2.584
_cell_volume 6329(3)
_computing_cell_refinement EvalCCD
_computing_data_collection Collect
_computing_data_reduction EvalCCD
_computing_molecular_graphics 'Olex2 (Dolomanov et al., 2009)'
_computing_publication_material 'Olex2 (Dolomanov et al., 2009)'
_computing_structure_refinement 'SHELXL-2014/7 (Sheldrick, 2014)'
_diffrn_ambient_temperature 200
_diffrn_detector 'CCD area detector'
_diffrn_detector_type 'APEX II'
_diffrn_measured_fraction_theta_full 0.996
_diffrn_measured_fraction_theta_max 0.995
_diffrn_measurement_device '\k-geometry 4 circles diffractometer'
_diffrn_measurement_device_type 'Bruker-AXS-enraf-nonius KappaAPEXII'
_diffrn_measurement_method 'Phi and omega scans'
_diffrn_radiation_collimation 'Montel optic'
_diffrn_radiation_detector CCD
_diffrn_radiation_monochromator 'Multilayer mirrors'
_diffrn_radiation_probe x-ray
_diffrn_radiation_type MoK\a
_diffrn_radiation_wavelength 0.71073
_diffrn_reflns_av_R_equivalents 0.0793
_diffrn_reflns_av_unetI/netI 0.0599
_diffrn_reflns_Laue_measured_fraction_full 0.996
_diffrn_reflns_Laue_measured_fraction_max 0.995
_diffrn_reflns_limit_h_max 27
_diffrn_reflns_limit_h_min -27
_diffrn_reflns_limit_k_max 15
_diffrn_reflns_limit_k_min -15
_diffrn_reflns_limit_l_max 28
_diffrn_reflns_limit_l_min -27
_diffrn_reflns_number 27897
_diffrn_reflns_point_group_measured_fraction_full 0.996
_diffrn_reflns_point_group_measured_fraction_max 0.995
_diffrn_reflns_theta_full 25.242
_diffrn_reflns_theta_max 25.998
_diffrn_reflns_theta_min 2.584
_diffrn_source 'Incoatec ISG250'
_diffrn_source_target Mo
_diffrn_source_type 'Microfocus sealed tube'
_exptl_absorpt_coefficient_mu 1.487
_exptl_absorpt_correction_T_max 1
_exptl_absorpt_correction_T_min 0.245699
_exptl_absorpt_correction_type multi-scan
_exptl_absorpt_process_details
;
SADABS-2004/1 (Bruker,2004) was used for absorption correction.
R(int) was 0.6065 before and 0.0898 after correction.
The Ratio of minimum to maximum transmission is 0.2457.
The \l/2 correction factor is 0.0015.
;
_exptl_crystal_colour red
_exptl_crystal_colour_primary red
_exptl_crystal_density_diffrn 1.704
_exptl_crystal_description plate
_exptl_crystal_F_000 3296
_exptl_crystal_size_max 0.26
_exptl_crystal_size_mid 0.22
_exptl_crystal_size_min 0.02
_refine_diff_density_max 1.117
_refine_diff_density_min -0.794
_refine_diff_density_rms 0.119
_refine_ls_extinction_method none
_refine_ls_goodness_of_fit_ref 1.087
_refine_ls_hydrogen_treatment constr
_refine_ls_matrix_type full
_refine_ls_number_parameters 505
_refine_ls_number_reflns 6189
_refine_ls_number_restraints 100
_refine_ls_restrained_S_all 1.086
_refine_ls_R_factor_all 0.0817
_refine_ls_R_factor_gt 0.0560
_refine_ls_shift/su_max 0.001
_refine_ls_shift/su_mean 0.000
_refine_ls_structure_factor_coef Fsqd
_refine_ls_weighting_details 'w=1/[\s^2^(Fo^2^)+(0.0550P)^2^+44.5733P] where P=(Fo^2^+2Fc^2^)/3'
_refine_ls_weighting_scheme calc
_refine_ls_wR_factor_gt 0.1249
_refine_ls_wR_factor_ref 0.1401
_reflns_Friedel_coverage 0.000
_reflns_number_gt 4960
_reflns_number_total 6189
_reflns_threshold_expression 'I > 2\s(I)'
_cod_data_source_file d0nj02776f2.cif
_cod_data_source_block sad
_cod_depositor_comments 'Adding full bibliography for 7059823--7059825.cif.'
_cod_original_cell_volume 6329(2)
_cod_database_code 7059824
_shelx_space_group_comment
;
The symmetry employed for this shelxl refinement is uniquely defined
by the following loop, which should always be used as a source of
symmetry information in preference to the above space-group names.
They are only intended as comments.
;
_olex2_refinement_description
;
1. Fixed Uiso
 At 1.2 times of:
  All C(H) groups
 At 1.5 times of:
  All C(H,H,H) groups, All O(H) groups
2. Rigid bond restraints
 N6A, O7A, C29A, C30A, C31A, N6B, O7B, C29B, C31B, C30B
 with sigma for 1-2 distances of 0.01 and sigma for 1-3 distances of 0.01
3. Uiso/Uaniso restraints and constraints
C30A \\sim O7A \\sim C29A \\sim N6A \\sim C31A \\sim N6B \\sim O7B \\sim C29B
\\sim C31B \\sim C30B: within 1.7A with sigma of 0.04 and sigma for terminal
atoms of 0.08
4. Others
 Sof(O7B)=Sof(N6B)=Sof(C31B)=Sof(H31D)=Sof(H31E)=Sof(H31F)=Sof(C29B)=Sof(H29B)=
 Sof(C30B)=Sof(H30D)=Sof(H30E)=Sof(H30F)=1-FVAR(1)
 Sof(O7A)=Sof(N6A)=Sof(C29A)=Sof(H29A)=Sof(C30A)=Sof(H30A)=Sof(H30B)=Sof(H30C)=
 Sof(C31A)=Sof(H31A)=Sof(H31B)=Sof(H31C)=FVAR(1)
5.a Free rotating group:
 O3(H3)
5.b Aromatic/amide H refined with riding coordinates:
 C14(H14), C2(H2), C3(H3A), C11(H11), C17(H17), C6(H6), C26(H26), C24(H24),
 C25(H25), C19(H19), C23(H23), C18(H18), C16(H16), C13(H13), C7(H7), C12(H12),
 C29A(H29A), C29B(H29B)
5.c Idealised Me refined as rotating group:
 C20(H20A,H20B,H20C), C31B(H31D,H31E,H31F), C30B(H30D,H30E,H30F), C30A(H30A,
 H30B,H30C), C31A(H31A,H31B,H31C)
;
_shelx_shelxl_version_number 2014/7
_olex2_submission_special_instructions 'No special instructions were received'

loop_
_space_group_symop_operation_xyz
'x, y, z'
'-x, y, -z+1/2'
'x+1/2, y+1/2, z'
'-x+1/2, y+1/2, -z+1/2'
'-x, -y, -z'
'x, -y, z-1/2'
'-x+1/2, -y+1/2, -z'
'x+1/2, -y+1/2, z-1/2'

loop_
_atom_site_label
_atom_site_type_symbol
_atom_site_fract_x
_atom_site_fract_y
_atom_site_fract_z
_atom_site_U_iso_or_equiv
_atom_site_adp_type
_atom_site_occupancy
_atom_site_site_symmetry_order
_atom_site_calc_flag
_atom_site_refinement_flags_posn
_atom_site_refinement_flags_adp
_atom_site_refinement_flags_occupancy
_atom_site_disorder_assembly
_atom_site_disorder_group
Cu1 Cu 0.44092(2) 1.03786(4) 0.21226(2) 0.01405(15) Uani 1 1 d . . . . .
Cu2 Cu 0.43359(2) 0.88459(4) 0.31198(2) 0.01417(15) Uani 1 1 d . . . . .
S1 S 0.32820(6) 0.92158(11) 0.12682(6) 0.0351(3) Uani 1 1 d . . . . .
O1 O 0.52066(12) 1.0254(2) 0.17736(13) 0.0170(6) Uani 1 1 d . . . . .
O3 O 0.44173(12) 0.8881(2) 0.22820(13) 0.0159(6) Uani 1 1 d . . . . .
H3 H 0.4093 0.8601 0.2137 0.024 Uiso 1 1 d G . . . .
N4 N 0.43397(17) 0.8630(3) 0.39799(17) 0.0215(8) Uani 1 1 d . . . . .
N3 N 0.44816(16) 1.1851(3) 0.19231(17) 0.0192(8) Uani 1 1 d . . . . .
O4 O 0.35311(18) 0.8170(3) 0.1428(2) 0.0496(11) Uani 1 1 d . . . . .
N1 N 0.36385(15) 1.0913(3) 0.25129(15) 0.0154(7) Uani 1 1 d . . . . .
N5 N 0.39579(16) 0.7371(3) 0.30704(16) 0.0192(8) Uani 1 1 d . . . . .
N2 N 0.34100(15) 0.9482(3) 0.31322(16) 0.0165(7) Uani 1 1 d . . . . .
O5 O 0.2787(2) 0.9464(4) 0.1621(2) 0.0609(13) Uani 1 1 d . . . . .
O2 O 0.39326(17) 1.3428(3) 0.18299(18) 0.0407(9) Uani 1 1 d . . . . .
F1 F 0.3382(3) 0.8852(5) 0.0155(2) 0.1070(19) Uani 1 1 d . . . . .
F2 F 0.2607(3) 0.8213(5) 0.0523(3) 0.120(2) Uani 1 1 d . . . . .
O6 O 0.3724(2) 1.0020(4) 0.1210(2) 0.0575(12) Uani 1 1 d . . . . .
C21 C 0.4011(2) 1.2482(3) 0.1993(2) 0.0238(10) Uani 1 1 d . . . . .
C8 C 0.3062(2) 0.9022(4) 0.3525(2) 0.0213(9) Uani 1 1 d . . . . .
F3 F 0.2704(3) 0.9932(5) 0.0356(2) 0.1080(19) Uani 1 1 d . . . . .
C1 C 0.35285(19) 1.1913(3) 0.23275(19) 0.0191(9) Uani 1 1 d . . . . .
C10 C 0.3838(2) 0.8322(4) 0.4252(2) 0.0248(10) Uani 1 1 d . . . . .
C14 C 0.4840(2) 0.8822(4) 0.4295(2) 0.0282(11) Uani 1 1 d . . . . .
H14 H 0.5188 0.9035 0.4095 0.034 Uiso 1 1 calc R . . . .
C9 C 0.3299(2) 0.8005(4) 0.3856(2) 0.0228(10) Uani 1 1 d . . . . .
C22 C 0.50049(19) 1.2111(3) 0.1627(2) 0.0208(9) Uani 1 1 d . . . . .
C2 C 0.3000(2) 1.2467(4) 0.2461(2) 0.0275(11) Uani 1 1 d . . . . .
H2 H 0.2935 1.3178 0.2316 0.033 Uiso 1 1 calc R . . . .
C5 C 0.32419(17) 1.0438(3) 0.28812(19) 0.0160(9) Uani 1 1 d . . . . .
C3 C 0.2587(2) 1.1986(4) 0.2793(2) 0.0291(11) Uani 1 1 d . . . . .
H3A H 0.2222 1.2340 0.2872 0.035 Uiso 1 1 calc R . . . .
C27 C 0.53728(19) 1.1210(3) 0.15255(19) 0.0171(9) Uani 1 1 d . . . . .
C11 C 0.3829(3) 0.8268(5) 0.4859(2) 0.0408(13) Uani 1 1 d . . . . .
H11 H 0.3470 0.8098 0.5053 0.049 Uiso 1 1 calc R . . . .
C15 C 0.3507(2) 0.7128(4) 0.3425(2) 0.0219(10) Uani 1 1 d . . . . .
C17 C 0.3473(2) 0.5345(4) 0.3022(3) 0.0347(12) Uani 1 1 d . . . . .
H17 H 0.3304 0.4642 0.3010 0.042 Uiso 1 1 calc R . . . .
C6 C 0.2331(2) 1.0421(4) 0.3419(2) 0.0334(12) Uani 1 1 d . . . . .
H6 H 0.1958 1.0730 0.3514 0.040 Uiso 1 1 calc R . . . .
C26 C 0.58816(19) 1.1343(4) 0.1192(2) 0.0214(10) Uani 1 1 d . . . . .
H26 H 0.6110 1.0733 0.1083 0.026 Uiso 1 1 calc R . . . .
C24 C 0.5712(2) 1.3257(4) 0.1156(3) 0.0362(13) Uani 1 1 d . . . . .
H24 H 0.5840 1.3957 0.1044 0.043 Uiso 1 1 calc R . . . .
C25 C 0.6054(2) 1.2368(4) 0.1018(2) 0.0312(11) Uani 1 1 d . . . . .
H25 H 0.6409 1.2460 0.0804 0.037 Uiso 1 1 calc R . . . .
C19 C 0.4159(2) 0.6626(4) 0.2692(2) 0.0260(10) Uani 1 1 d . . . . .
H19 H 0.4470 0.6821 0.2435 0.031 Uiso 1 1 calc R . . . .
C23 C 0.5184(2) 1.3135(4) 0.1455(2) 0.0308(11) Uani 1 1 d . . . . .
H23 H 0.4947 1.3746 0.1542 0.037 Uiso 1 1 calc R . . . .
C18 C 0.3933(2) 0.5598(4) 0.2660(2) 0.0327(12) Uani 1 1 d . . . . .
H18 H 0.4091 0.5081 0.2396 0.039 Uiso 1 1 calc R . . . .
C16 C 0.3252(2) 0.6107(4) 0.3404(2) 0.0302(11) Uani 1 1 d . . . . .
H16 H 0.2928 0.5935 0.3650 0.036 Uiso 1 1 calc R . . . .
C13 C 0.4864(3) 0.8719(4) 0.4895(2) 0.0396(14) Uani 1 1 d . . . . .
H13 H 0.5227 0.8821 0.5109 0.048 Uiso 1 1 calc R . . . .
C4 C 0.27045(19) 1.0948(4) 0.3022(2) 0.0229(10) Uani 1 1 d . . . . .
C7 C 0.2502(2) 0.9471(4) 0.3665(2) 0.0314(12) Uani 1 1 d . . . . .
H7 H 0.2248 0.9108 0.3930 0.038 Uiso 1 1 calc R . . . .
C12 C 0.4345(3) 0.8464(5) 0.5180(3) 0.0493(16) Uani 1 1 d . . . . .
H12 H 0.4344 0.8423 0.5597 0.059 Uiso 1 1 calc R . . . .
C28 C 0.2965(3) 0.9033(6) 0.0546(3) 0.0609(19) Uani 1 1 d . . . . .
C20 C 0.2805(2) 0.7538(5) 0.4245(2) 0.0375(13) Uani 1 1 d . . . . .
H20A H 0.2675 0.8090 0.4523 0.056 Uiso 1 1 calc GR . . . .
H20B H 0.2960 0.6913 0.4463 0.056 Uiso 1 1 calc GR . . . .
H20C H 0.2467 0.7314 0.3996 0.056 Uiso 1 1 calc GR . . . .
O7A O 0.1466(3) 0.9033(8) 0.4616(5) 0.105(4) Uani 0.693(8) 1 d . U P A 1
N6A N 0.0847(7) 1.0458(8) 0.4445(6) 0.102(4) Uani 0.693(8) 1 d . U P A 1
O7B O -0.0641(6) 1.0950(11) 0.4609(6) 0.050(4) Uani 0.307(8) 1 d . U P A 2
N6B N 0.0320(9) 1.1167(16) 0.4377(8) 0.043(4) Uani 0.307(8) 1 d . U P A 2
C29A C 0.1077(7) 0.9448(11) 0.4494(8) 0.103(5) Uani 0.693(8) 1 d . U P A 1
H29A H 0.0782 0.8940 0.4376 0.124 Uiso 0.693(8) 1 calc R . P A 1
C31B C 0.0886(15) 1.138(4) 0.451(2) 0.090(10) Uani 0.307(8) 1 d . U P A 2
H31D H 0.0913 1.1755 0.4886 0.135 Uiso 0.307(8) 1 calc GR . P A 2
H31E H 0.1052 1.1841 0.4199 0.135 Uiso 0.307(8) 1 calc GR . P A 2
H31F H 0.1112 1.0705 0.4530 0.135 Uiso 0.307(8) 1 calc GR . P A 2
C29B C -0.0116(10) 1.1113(15) 0.4732(9) 0.044(5) Uani 0.307(8) 1 d . U P A 2
H29B H -0.0021 1.1212 0.5137 0.053 Uiso 0.307(8) 1 calc R . P A 2
C30B C 0.0217(13) 1.108(2) 0.3726(9) 0.056(6) Uani 0.307(8) 1 d . U P A 2
H30D H 0.0282 1.1781 0.3542 0.083 Uiso 0.307(8) 1 calc GR . P A 2
H30E H -0.0193 1.0842 0.3646 0.083 Uiso 0.307(8) 1 calc GR . P A 2
H30F H 0.0494 1.0548 0.3564 0.083 Uiso 0.307(8) 1 calc GR . P A 2
C30A C 0.0357(13) 1.0880(18) 0.4129(14) 0.192(12) Uani 0.693(8) 1 d . U P A 1
H30A H 0.0293 1.0463 0.3767 0.288 Uiso 0.693(8) 1 calc GR . P A 1
H30B H 0.0435 1.1636 0.4028 0.288 Uiso 0.693(8) 1 calc GR . P A 1
H30C H 0.0001 1.0838 0.4371 0.288 Uiso 0.693(8) 1 calc GR . P A 1
C31A C 0.1216(11) 1.1313(17) 0.4632(9) 0.128(7) Uani 0.693(8) 1 d . U P A 1
H31A H 0.1027 1.1700 0.4955 0.192 Uiso 0.693(8) 1 calc GR . P A 1
H31B H 0.1278 1.1809 0.4303 0.192 Uiso 0.693(8) 1 calc GR . P A 1
H31C H 0.1601 1.1026 0.4769 0.192 Uiso 0.693(8) 1 calc GR . P A 1

loop_
_atom_site_aniso_label
_atom_site_aniso_U_11
_atom_site_aniso_U_22
_atom_site_aniso_U_33
_atom_site_aniso_U_23
_atom_site_aniso_U_13
_atom_site_aniso_U_12
Cu1 0.0148(3) 0.0099(2) 0.0176(3) 0.00182(19) 0.00322(19) 0.00231(18)
Cu2 0.0157(3) 0.0108(3) 0.0160(3) -0.00042(19) 0.00082(19) -0.00222(19)
S1 0.0254(6) 0.0417(8) 0.0381(8) -0.0143(6) 0.0002(5) -0.0009(5)
O1 0.0145(14) 0.0143(14) 0.0224(16) 0.0067(12) 0.0038(12) -0.0001(11)
O3 0.0156(14) 0.0101(13) 0.0220(17) -0.0018(12) 0.0009(12) -0.0015(11)
N4 0.028(2) 0.0144(18) 0.022(2) -0.0003(15) -0.0039(16) -0.0022(15)
N3 0.0224(19) 0.0124(17) 0.023(2) 0.0010(15) 0.0002(15) 0.0042(14)
O4 0.046(2) 0.040(2) 0.062(3) -0.001(2) -0.009(2) 0.0066(19)
N1 0.0186(17) 0.0135(17) 0.0142(19) -0.0031(14) 0.0001(14) 0.0047(14)
N5 0.0236(19) 0.0146(17) 0.020(2) -0.0025(15) 0.0033(15) -0.0034(15)
N2 0.0143(17) 0.0186(18) 0.0167(19) -0.0034(15) 0.0046(14) 0.0010(14)
O5 0.048(3) 0.075(3) 0.060(3) -0.005(3) 0.018(2) 0.013(2)
O2 0.053(2) 0.0174(17) 0.052(3) 0.0106(16) 0.0137(19) 0.0149(16)
F1 0.151(5) 0.126(5) 0.044(3) -0.032(3) 0.016(3) 0.026(4)
F2 0.127(5) 0.128(5) 0.104(4) -0.024(4) -0.052(4) -0.065(4)
O6 0.067(3) 0.061(3) 0.044(3) 0.008(2) -0.006(2) -0.027(2)
C21 0.032(3) 0.015(2) 0.024(3) -0.0028(19) -0.0037(19) 0.0055(19)
C8 0.021(2) 0.027(2) 0.016(2) -0.0041(18) 0.0029(17) -0.0054(18)
F3 0.128(5) 0.108(4) 0.087(4) 0.008(3) -0.049(3) 0.045(4)
C1 0.024(2) 0.015(2) 0.019(2) -0.0033(17) -0.0034(17) 0.0067(17)
C10 0.035(3) 0.019(2) 0.020(2) -0.0014(18) 0.0023(19) 0.0003(19)
C14 0.037(3) 0.016(2) 0.031(3) -0.001(2) -0.011(2) -0.001(2)
C9 0.026(2) 0.025(2) 0.017(2) 0.0004(19) 0.0087(18) -0.0077(19)
C22 0.023(2) 0.018(2) 0.022(2) 0.0059(18) 0.0000(18) -0.0027(18)
C2 0.031(3) 0.020(2) 0.032(3) -0.006(2) -0.004(2) 0.014(2)
C5 0.0134(19) 0.018(2) 0.016(2) -0.0093(17) -0.0009(16) 0.0033(16)
C3 0.020(2) 0.034(3) 0.034(3) -0.010(2) 0.000(2) 0.014(2)
C27 0.023(2) 0.016(2) 0.012(2) 0.0072(17) -0.0041(16) -0.0041(17)
C11 0.057(4) 0.049(3) 0.016(3) -0.001(2) 0.005(2) 0.001(3)
C15 0.024(2) 0.022(2) 0.020(2) 0.0044(18) -0.0006(18) -0.0043(18)
C17 0.038(3) 0.019(2) 0.047(3) 0.007(2) -0.007(2) -0.014(2)
C6 0.019(2) 0.048(3) 0.034(3) -0.006(2) 0.010(2) 0.007(2)
C26 0.020(2) 0.025(2) 0.019(2) 0.0089(19) 0.0002(18) -0.0016(18)
C24 0.047(3) 0.018(2) 0.044(3) 0.011(2) 0.007(3) -0.010(2)
C25 0.030(3) 0.037(3) 0.026(3) 0.013(2) 0.004(2) -0.012(2)
C19 0.027(2) 0.019(2) 0.032(3) -0.002(2) 0.003(2) -0.0030(19)
C23 0.042(3) 0.014(2) 0.037(3) 0.004(2) 0.005(2) -0.002(2)
C18 0.042(3) 0.016(2) 0.039(3) -0.007(2) -0.002(2) 0.000(2)
C16 0.034(3) 0.027(3) 0.030(3) 0.003(2) 0.004(2) -0.014(2)
C13 0.058(4) 0.031(3) 0.028(3) -0.003(2) -0.021(3) 0.003(3)
C4 0.017(2) 0.030(2) 0.022(2) -0.0101(19) -0.0018(18) 0.0055(18)
C7 0.019(2) 0.042(3) 0.034(3) 0.000(2) 0.013(2) -0.002(2)
C12 0.081(5) 0.046(3) 0.020(3) -0.005(3) -0.012(3) 0.005(3)
C28 0.072(5) 0.057(4) 0.052(5) -0.014(3) -0.016(4) 0.015(4)
C20 0.044(3) 0.041(3) 0.029(3) 0.010(2) 0.020(2) -0.007(2)
O7A 0.041(4) 0.113(7) 0.161(10) 0.091(7) 0.041(5) 0.013(4)
N6A 0.160(11) 0.041(5) 0.104(9) -0.022(5) -0.037(8) 0.000(5)
O7B 0.057(7) 0.044(8) 0.048(9) -0.005(6) 0.010(7) 0.004(7)
N6B 0.058(7) 0.044(10) 0.028(8) -0.021(7) 0.011(6) 0.000(8)
C29A 0.089(9) 0.058(6) 0.161(15) 0.000(8) -0.027(10) -0.007(6)
C31B 0.069(11) 0.11(2) 0.09(2) -0.005(19) -0.006(12) -0.040(19)
C29B 0.064(8) 0.043(10) 0.027(9) -0.001(8) 0.017(7) -0.009(9)
C30B 0.092(16) 0.057(13) 0.019(8) -0.013(10) 0.016(9) 0.002(12)
C30A 0.23(2) 0.094(14) 0.24(3) -0.081(16) -0.122(19) 0.072(12)
C31A 0.20(2) 0.090(10) 0.097(14) -0.027(10) 0.021(14) -0.072(14)

loop_
_atom_type_symbol
_atom_type_description
_atom_type_scat_dispersion_real
_atom_type_scat_dispersion_imag
_atom_type_scat_source
C C 0.0033 0.0016 'International Tables Vol C Tables 4.2.6.8 and 6.1.1.4'
H H 0.0000 0.0000 'International Tables Vol C Tables 4.2.6.8 and 6.1.1.4'
Cu Cu 0.3201 1.2651 'International Tables Vol C Tables 4.2.6.8 and 6.1.1.4'
F F 0.0171 0.0103 'International Tables Vol C Tables 4.2.6.8 and 6.1.1.4'
N N 0.0061 0.0033 'International Tables Vol C Tables 4.2.6.8 and 6.1.1.4'
O O 0.0106 0.0060 'International Tables Vol C Tables 4.2.6.8 and 6.1.1.4'
S S 0.1246 0.1234 'International Tables Vol C Tables 4.2.6.8 and 6.1.1.4'

loop_
_geom_angle_atom_site_label_1
_geom_angle_atom_site_label_2
_geom_angle_atom_site_label_3
_geom_angle
_geom_angle_site_symmetry_1
_geom_angle_site_symmetry_3
_geom_angle_publ_flag
O1 Cu1 Cu2 108.64(8) . . ?
O1 Cu1 N1 165.47(13) . . ?
O3 Cu1 Cu2 39.19(9) . . ?
O3 Cu1 O1 89.67(12) . . ?
O3 Cu1 N1 103.74(13) . . ?
N3 Cu1 Cu2 144.03(12) . . ?
N3 Cu1 O1 84.07(14) . . ?
N3 Cu1 O3 173.73(14) . . ?
N3 Cu1 N1 82.52(15) . . ?
N1 Cu1 Cu2 79.57(10) . . ?
O1 Cu2 Cu1 60.46(9) 2_655 . ?
O1 Cu2 N2 99.51(12) 2_655 . ?
O3 Cu2 Cu1 38.60(8) . . ?
O3 Cu2 O1 92.39(12) . 2_655 ?
O3 Cu2 N4 171.36(14) . . ?
O3 Cu2 N5 90.74(13) . . ?
O3 Cu2 N2 96.38(13) . . ?
N4 Cu2 Cu1 147.67(10) . . ?
N4 Cu2 O1 90.29(13) . 2_655 ?
N4 Cu2 N5 85.79(15) . . ?
N4 Cu2 N2 91.28(15) . . ?
N5 Cu2 Cu1 124.57(11) . . ?
N5 Cu2 O1 173.40(13) . 2_655 ?
N5 Cu2 N2 85.91(14) . . ?
N2 Cu2 Cu1 81.25(10) . . ?
O4 S1 C28 105.1(3) . . ?
O5 S1 O4 110.8(3) . . ?
O5 S1 C28 104.1(3) . . ?
O6 S1 O4 112.5(3) . . ?
O6 S1 O5 117.4(3) . . ?
O6 S1 C28 105.7(3) . . ?
Cu1 O1 Cu2 118.56(13) . 2_655 ?
C27 O1 Cu1 110.7(2) . . ?
C27 O1 Cu2 130.6(3) . 2_655 ?
Cu1 O3 Cu2 102.21(13) . . ?
Cu1 O3 H3 108.4 . . ?
Cu2 O3 H3 105.8 . . ?
C10 N4 Cu2 120.3(3) . . ?
C14 N4 Cu2 119.5(3) . . ?
C14 N4 C10 120.2(4) . . ?
C21 N3 Cu1 117.9(3) . . ?
C21 N3 C22 126.8(4) . . ?
C22 N3 Cu1 114.4(3) . . ?
C1 N1 Cu1 108.3(3) . . ?
C1 N1 C5 118.4(4) . . ?
C5 N1 Cu1 133.2(3) . . ?
C15 N5 Cu2 119.5(3) . . ?
C15 N5 C19 119.8(4) . . ?
C19 N5 Cu2 120.7(3) . . ?
C8 N2 Cu2 114.8(3) . . ?
C8 N2 C5 119.5(4) . . ?
C5 N2 Cu2 123.6(3) . . ?
N3 C21 C1 111.5(4) . . ?
O2 C21 N3 129.1(5) . . ?
O2 C21 C1 119.4(4) . . ?
N2 C8 C9 118.1(4) . . ?
N2 C8 C7 121.3(4) . . ?
C7 C8 C9 120.5(4) . . ?
N1 C1 C21 117.6(4) . . ?
N1 C1 C2 122.6(4) . . ?
C2 C1 C21 119.8(4) . . ?
N4 C10 C9 117.1(4) . . ?
N4 C10 C11 120.0(5) . . ?
C11 C10 C9 122.8(5) . . ?
N4 C14 H14 118.9 . . ?
N4 C14 C13 122.2(5) . . ?
C13 C14 H14 118.9 . . ?
C10 C9 C8 109.5(4) . . ?
C15 C9 C8 111.7(4) . . ?
C15 C9 C10 107.8(4) . . ?
C15 C9 C20 109.2(4) . . ?
C20 C9 C8 109.6(4) . . ?
C20 C9 C10 109.0(4) . . ?
N3 C22 C27 113.4(4) . . ?
C23 C22 N3 126.5(4) . . ?
C23 C22 C27 120.1(4) . . ?
C1 C2 H2 120.1 . . ?
C3 C2 C1 119.8(4) . . ?
C3 C2 H2 120.1 . . ?
N1 C5 C4 121.3(4) . . ?
N2 C5 N1 116.8(3) . . ?
N2 C5 C4 121.8(4) . . ?
C2 C3 H3A 120.5 . . ?
C2 C3 C4 119.0(4) . . ?
C4 C3 H3A 120.5 . . ?
O1 C27 C22 116.9(4) . . ?
O1 C27 C26 124.1(4) . . ?
C26 C27 C22 119.0(4) . . ?
C10 C11 H11 120.3 . . ?
C10 C11 C12 119.4(6) . . ?
C12 C11 H11 120.3 . . ?
N5 C15 C9 117.7(4) . . ?
N5 C15 C16 120.0(4) . . ?
C16 C15 C9 122.3(4) . . ?
C18 C17 H17 119.9 . . ?
C18 C17 C16 120.3(4) . . ?
C16 C17 H17 119.9 . . ?
C4 C6 H6 120.0 . . ?
C7 C6 H6 120.0 . . ?
C7 C6 C4 120.0(4) . . ?
C27 C26 H26 120.0 . . ?
C25 C26 C27 119.9(4) . . ?
C25 C26 H26 120.0 . . ?
C25 C24 H24 119.7 . . ?
C25 C24 C23 120.5(4) . . ?
C23 C24 H24 119.7 . . ?
C26 C25 H25 119.8 . . ?
C24 C25 C26 120.4(4) . . ?
C24 C25 H25 119.8 . . ?
N5 C19 H19 118.6 . . ?
N5 C19 C18 122.9(5) . . ?
C18 C19 H19 118.6 . . ?
C22 C23 H23 120.2 . . ?
C24 C23 C22 119.6(5) . . ?
C24 C23 H23 120.2 . . ?
C17 C18 C19 117.6(5) . . ?
C17 C18 H18 121.2 . . ?
C19 C18 H18 121.2 . . ?
C15 C16 H16 120.3 . . ?
C17 C16 C15 119.4(5) . . ?
C17 C16 H16 120.3 . . ?
C14 C13 H13 121.0 . . ?
C14 C13 C12 118.0(5) . . ?
C12 C13 H13 121.0 . . ?
C5 C4 C3 118.8(4) . . ?
C6 C4 C5 117.7(4) . . ?
C6 C4 C3 123.4(4) . . ?
C8 C7 H7 120.2 . . ?
C6 C7 C8 119.6(5) . . ?
C6 C7 H7 120.2 . . ?
C11 C12 H12 120.0 . . ?
C13 C12 C11 120.0(5) . . ?
C13 C12 H12 120.0 . . ?
F1 C28 S1 111.3(5) . . ?
F1 C28 F3 103.8(7) . . ?
F2 C28 S1 111.8(6) . . ?
F2 C28 F1 106.7(6) . . ?
F2 C28 F3 112.0(7) . . ?
F3 C28 S1 110.9(5) . . ?
C9 C20 H20A 109.5 . . ?
C9 C20 H20B 109.5 . . ?
C9 C20 H20C 109.5 . . ?
H20A C20 H20B 109.5 . . ?
H20A C20 H20C 109.5 . . ?
H20B C20 H20C 109.5 . . ?
C29A N6A C30A 132.8(14) . . ?
C29A N6A C31A 116.6(16) . . ?
C30A N6A C31A 109.0(16) . . ?
C31B N6B C30B 111(3) . . ?
C29B N6B C31B 128(3) . . ?
C29B N6B C30B 121(2) . . ?
O7A C29A N6A 142.1(16) . . ?
O7A C29A H29A 108.9 . . ?
N6A C29A H29A 108.9 . . ?
N6B C31B H31D 109.5 . . ?
N6B C31B H31E 109.5 . . ?
N6B C31B H31F 109.5 . . ?
H31D C31B H31E 109.5 . . ?
H31D C31B H31F 109.5 . . ?
H31E C31B H31F 109.5 . . ?
O7B C29B N6B 128(2) . . ?
O7B C29B H29B 116.2 . . ?
N6B C29B H29B 116.2 . . ?
N6B C30B H30D 109.5 . . ?
N6B C30B H30E 109.5 . . ?
N6B C30B H30F 109.5 . . ?
H30D C30B H30E 109.5 . . ?
H30D C30B H30F 109.5 . . ?
H30E C30B H30F 109.5 . . ?
N6A C30A H30A 109.5 . . ?
N6A C30A H30B 109.5 . . ?
N6A C30A H30C 109.5 . . ?
H30A C30A H30B 109.5 . . ?
H30A C30A H30C 109.5 . . ?
H30B C30A H30C 109.5 . . ?
N6A C31A H31A 109.5 . . ?
N6A C31A H31B 109.5 . . ?
N6A C31A H31C 109.5 . . ?
H31A C31A H31B 109.5 . . ?
H31A C31A H31C 109.5 . . ?
H31B C31A H31C 109.5 . . ?

loop_
_geom_bond_atom_site_label_1
_geom_bond_atom_site_label_2
_geom_bond_distance
_geom_bond_site_symmetry_2
_geom_bond_publ_flag
Cu1 Cu2 2.9637(8) . ?
Cu1 O1 1.979(3) . ?
Cu1 O3 1.892(3) . ?
Cu1 N3 1.889(3) . ?
Cu1 N1 2.069(3) . ?
Cu2 O1 2.038(3) 2_655 ?
Cu2 O3 1.916(3) . ?
Cu2 N4 1.972(4) . ?
Cu2 N5 2.018(3) . ?
Cu2 N2 2.226(3) . ?
S1 O4 1.455(4) . ?
S1 O5 1.417(4) . ?
S1 O6 1.415(4) . ?
S1 C28 1.792(7) . ?
O1 Cu2 2.037(3) 2_655 ?
O1 C27 1.367(5) . ?
O3 H3 0.8668 . ?
N4 C10 1.350(6) . ?
N4 C14 1.342(6) . ?
N3 C21 1.327(6) . ?
N3 C22 1.403(6) . ?
N1 C1 1.331(5) . ?
N1 C5 1.367(6) . ?
N5 C15 1.339(6) . ?
N5 C19 1.345(6) . ?
N2 C8 1.327(6) . ?
N2 C5 1.366(5) . ?
O2 C21 1.241(5) . ?
F1 C28 1.323(9) . ?
F2 C28 1.296(9) . ?
C21 C1 1.511(7) . ?
C8 C9 1.556(6) . ?
C8 C7 1.417(6) . ?
F3 C28 1.329(8) . ?
C1 C2 1.410(6) . ?
C10 C9 1.547(6) . ?
C10 C11 1.380(7) . ?
C14 H14 0.9500 . ?
C14 C13 1.369(8) . ?
C9 C15 1.542(6) . ?
C9 C20 1.546(6) . ?
C22 C27 1.411(6) . ?
C22 C23 1.390(6) . ?
C2 H2 0.9500 . ?
C2 C3 1.347(7) . ?
C5 C4 1.405(6) . ?
C3 H3A 0.9500 . ?
C3 C4 1.412(7) . ?
C27 C26 1.394(6) . ?
C11 H11 0.9500 . ?
C11 C12 1.381(9) . ?
C15 C16 1.390(6) . ?
C17 H17 0.9500 . ?
C17 C18 1.370(8) . ?
C17 C16 1.381(8) . ?
C6 H6 0.9500 . ?
C6 C4 1.404(7) . ?
C6 C7 1.357(8) . ?
C26 H26 0.9500 . ?
C26 C25 1.388(6) . ?
C24 H24 0.9500 . ?
C24 C25 1.381(7) . ?
C24 C23 1.387(7) . ?
C25 H25 0.9500 . ?
C19 H19 0.9500 . ?
C19 C18 1.373(7) . ?
C23 H23 0.9500 . ?
C18 H18 0.9500 . ?
C16 H16 0.9500 . ?
C13 H13 0.9500 . ?
C13 C12 1.381(9) . ?
C7 H7 0.9500 . ?
C12 H12 0.9500 . ?
C20 H20A 0.9800 . ?
C20 H20B 0.9800 . ?
C20 H20C 0.9800 . ?
O7A C29A 1.047(15) . ?
N6A C29A 1.358(17) . ?
N6A C30A 1.41(3) . ?
N6A C31A 1.407(19) . ?
O7B C29B 1.22(2) . ?
N6B C31B 1.33(4) . ?
N6B C29B 1.28(3) . ?
N6B C30B 1.50(3) . ?
C29A H29A 0.9500 . ?
C31B H31D 0.9800 . ?
C31B H31E 0.9800 . ?
C31B H31F 0.9800 . ?
C29B H29B 0.9500 . ?
C30B H30D 0.9800 . ?
C30B H30E 0.9800 . ?
C30B H30F 0.9800 . ?
C30A H30A 0.9800 . ?
C30A H30B 0.9800 . ?
C30A H30C 0.9800 . ?
C31A H31A 0.9800 . ?
C31A H31B 0.9800 . ?
C31A H31C 0.9800 . ?

loop_
_geom_hbond_atom_site_label_D
_geom_hbond_atom_site_label_H
_geom_hbond_atom_site_label_A
_geom_hbond_distance_DH
_geom_hbond_distance_HA
_geom_hbond_distance_DA
_geom_hbond_angle_DHA
_geom_hbond_site_symmetry_A
O3 H3 O4 0.87 2.10 2.893(5) 152.0 .
